data_4311876
loop_
_publ_author_name
'Richard D. Adams'
'Burjor Captain'
'Perry J. Pellechia'
'Lei Zhu'

_publ_section_title
;
 Addition of Pt(PBut3) Groups to Ru5(CO)12(\h6-C6H6)(\m5-C). Synthesis,
 Structures, and Dynamical Activity
;
_journal_name_full 'Inorganic Chemistry'
_journal_page_first 7243
_journal_page_last 7249
_journal_paper_doi 10.1021/ic049004l
_journal_volume 43
_journal_year 2004
_chemical_formula_sum 'C30 H35 O11 P Pt Ru5'
_chemical_formula_weight 1302.99
_chemical_name_systematic
; 
 ? 
;
_space_group_IT_number 14
_symmetry_cell_setting monoclinic
_symmetry_space_group_name_Hall '-P 2yn'
_symmetry_space_group_name_H-M 'P 1 21/n 1'
_atom_sites_solution_hydrogens geom
_atom_sites_solution_primary direct
_atom_sites_solution_secondary difmap
_audit_creation_method SHELXL-97
_cell_angle_alpha 90.00
_cell_angle_beta 98.719(2)
_cell_angle_gamma 90.00
_cell_formula_units_Z 4
_cell_length_a 9.9622(6)
_cell_length_b 18.5553(11)
_cell_length_c 21.1612(13)
_cell_measurement_reflns_used 3455
_cell_measurement_temperature 296(2)
_cell_measurement_theta_max 25.09
_cell_measurement_theta_min 2.20
_cell_volume 3866.5(4)
_computing_cell_refinement 'SAINT+  V6.2 (Bruker, 2001)'
_computing_data_collection 'SMART V5.625 (Bruker, 2001)'
_computing_data_reduction 'SAINT+  V6.2'
_computing_molecular_graphics 'SHELXTL V6.1 (Sheldrick, 1997)'
_computing_publication_material 'SHELXTL V6.1'
_computing_structure_refinement 'SHELXL-97 (Sheldrick, 1997)'
_computing_structure_solution 'SHELXS-97 (Sheldrick, 1990)'
_diffrn_ambient_temperature 296(2)
_diffrn_measured_fraction_theta_full 1.000
_diffrn_measured_fraction_theta_max 1.000
_diffrn_measurement_device_type 'Bruker SMART APEX CCD diffractometer'
_diffrn_measurement_method 'omega scans'
_diffrn_radiation_monochromator graphite
_diffrn_radiation_source 'fine-focus sealed tube'
_diffrn_radiation_type MoK\a
_diffrn_radiation_wavelength 0.71073
_diffrn_reflns_av_R_equivalents 0.0510
_diffrn_reflns_av_sigmaI/netI 0.0553
_diffrn_reflns_limit_h_max 12
_diffrn_reflns_limit_h_min -11
_diffrn_reflns_limit_k_max 22
_diffrn_reflns_limit_k_min -11
_diffrn_reflns_limit_l_max 26
_diffrn_reflns_limit_l_min -26
_diffrn_reflns_number 24752
_diffrn_reflns_theta_full 26.02
_diffrn_reflns_theta_max 26.02
_diffrn_reflns_theta_min 1.47
_diffrn_standards_decay_% <1
_exptl_absorpt_coefficient_mu 5.600
_exptl_absorpt_correction_T_max 1.000
_exptl_absorpt_correction_T_min 0.811
_exptl_absorpt_correction_type multi-scan
_exptl_absorpt_process_details '(SADABS, Bruker, 1997)'
_exptl_crystal_colour Red
_exptl_crystal_density_diffrn 2.238
_exptl_crystal_density_method 'not measured'
_exptl_crystal_description Blade
_exptl_crystal_F_000 2464
_exptl_crystal_size_max 0.4
_exptl_crystal_size_mid 0.12
_exptl_crystal_size_min 0.02
_refine_diff_density_max 1.217
_refine_diff_density_min -0.730
_refine_diff_density_rms 0.144
_refine_ls_extinction_method none
_refine_ls_goodness_of_fit_ref 1.072
_refine_ls_hydrogen_treatment mixed
_refine_ls_matrix_type full
_refine_ls_number_parameters 450
_refine_ls_number_reflns 7609
_refine_ls_number_restraints 4
_refine_ls_restrained_S_all 1.071
_refine_ls_R_factor_all 0.0625
_refine_ls_R_factor_gt 0.0445
_refine_ls_shift/su_max 0.001
_refine_ls_shift/su_mean 0.000
_refine_ls_structure_factor_coef Fsqd
_refine_ls_weighting_details 'calc w=1/[\s^2^(Fo^2^)+(0.0283P)^2^+0.0000P] where P=(Fo^2^+2Fc^2^)/3'
_refine_ls_weighting_scheme calc
_refine_ls_wR_factor_gt 0.0804
_refine_ls_wR_factor_ref 0.0862
_reflns_number_gt 6028
_reflns_number_total 7609
_reflns_threshold_expression >2sigma(I)
_cod_data_source_file ic049004lsi20040726_052505.cif
_cod_data_source_block bch2ru5s
_cod_depositor_comments
;
The following automatic conversions were performed:
'_symmetry_cell_setting' value 'Monoclinic' changed to 'monoclinic'
according to '/home/saulius/struct/CIF-dictionaries/cif_core.dic'
dictionary named 'cif_core.dic' version 2.4.1 from 2010-06-29.

Automatic conversion script
Id: cif_fix_enum 1527 2010-12-29 10:47:43Z saulius 
;
_cod_database_code 4311876

loop_
_symmetry_equiv_pos_as_xyz
'x, y, z'
'-x+1/2, y+1/2, -z+1/2'
'-x, -y, -z'
'x-1/2, -y-1/2, z-1/2'

loop_
_atom_site_label
_atom_site_type_symbol
_atom_site_fract_x
_atom_site_fract_y
_atom_site_fract_z
_atom_site_U_iso_or_equiv
_atom_site_adp_type
_atom_site_occupancy
_atom_site_symmetry_multiplicity
_atom_site_calc_flag
_atom_site_refinement_flags
_atom_site_disorder_assembly
_atom_site_disorder_group
Pt1 Pt 0.26508(3) 0.695880(16) 0.079532(12) 0.03409(9) Uani 1 1 d D . .
Ru1 Ru 0.29355(6) 0.70227(3) -0.06086(3) 0.03623(15) Uani 1 1 d . . .
Ru2 Ru 0.07765(6) 0.77793(3) -0.00617(3) 0.03861(15) Uani 1 1 d D . .
Ru3 Ru 0.28561(6) 0.85184(3) -0.05901(3) 0.04280(16) Uani 1 1 d . . .
Ru4 Ru 0.49378(6) 0.76122(3) 0.03808(3) 0.03774(15) Uani 1 1 d D . .
Ru5 Ru 0.29004(6) 0.85572(3) 0.07402(3) 0.04389(17) Uani 1 1 d . . .
P1 P 0.2390(2) 0.61077(11) 0.15730(8) 0.0423(5) Uani 1 1 d . . .
O11 O 0.3105(7) 0.5404(4) -0.0361(3) 0.083(2) Uani 1 1 d . . .
O12 O 0.0831(7) 0.6831(4) -0.1778(3) 0.097(2) Uani 1 1 d . . .
O13 O 0.5117(7) 0.6944(4) -0.1460(3) 0.092(2) Uani 1 1 d . . .
O21 O -0.1497(7) 0.6963(4) -0.0878(3) 0.096(2) Uani 1 1 d . . .
O22 O -0.1288(6) 0.8454(5) 0.0661(4) 0.116(3) Uani 1 1 d . . .
O23 O -0.0022(6) 0.8999(4) -0.0996(3) 0.0772(19) Uani 1 1 d . . .
O31 O 0.3025(8) 0.8445(5) -0.1996(3) 0.110(3) Uani 1 1 d . . .
O32 O 0.3107(8) 1.0137(4) -0.0645(4) 0.103(3) Uani 1 1 d . . .
O41 O 0.6690(7) 0.6347(4) 0.0096(4) 0.093(2) Uani 1 1 d . . .
O42 O 0.6761(7) 0.8047(5) 0.1605(3) 0.101(3) Uani 1 1 d . . .
O43 O 0.6396(6) 0.8576(3) -0.0455(3) 0.0705(18) Uani 1 1 d . . .
C1 C 0.2863(6) 0.7757(4) 0.0146(3) 0.0296(15) Uani 1 1 d . . .
C3 C 0.3575(15) 0.8833(6) 0.1751(5) 0.092(4) Uani 1 1 d . . .
H3 H 0.4027 0.8538 0.2069 0.111 Uiso 1 1 calc R . .
C4 C 0.2142(18) 0.8849(7) 0.1634(7) 0.114(6) Uani 1 1 d . . .
H4 H 0.1629 0.8566 0.1871 0.137 Uiso 1 1 calc R . .
C5 C 0.1517(12) 0.9308(7) 0.1147(7) 0.098(4) Uani 1 1 d . . .
H5 H 0.0576 0.9345 0.1067 0.118 Uiso 1 1 calc R . .
C6 C 0.2302(13) 0.9701(6) 0.0790(5) 0.084(3) Uani 1 1 d . . .
H6 H 0.1875 0.9985 0.0456 0.101 Uiso 1 1 calc R . .
C7 C 0.3658(12) 0.9689(5) 0.0906(5) 0.075(3) Uani 1 1 d . . .
H7 H 0.4163 0.9968 0.0662 0.090 Uiso 1 1 calc R . .
C8 C 0.4301(12) 0.9261(6) 0.1388(6) 0.087(3) Uani 1 1 d . . .
H8 H 0.5245 0.9259 0.1472 0.104 Uiso 1 1 calc R . .
C11 C 0.3015(9) 0.6014(5) -0.0396(4) 0.053(2) Uani 1 1 d . . .
C12 C 0.1578(9) 0.6913(5) -0.1321(4) 0.061(2) Uani 1 1 d . . .
C13 C 0.4310(8) 0.6976(5) -0.1134(4) 0.053(2) Uani 1 1 d . . .
C21 C -0.0637(8) 0.7249(5) -0.0586(4) 0.056(2) Uani 1 1 d . . .
C22 C -0.0498(8) 0.8213(5) 0.0387(4) 0.062(2) Uani 1 1 d . . .
C23 C 0.0768(8) 0.8607(4) -0.0718(4) 0.049(2) Uani 1 1 d . . .
C31 C 0.2970(9) 0.8455(5) -0.1472(4) 0.070(3) Uani 1 1 d . . .
C32 C 0.3013(9) 0.9519(5) -0.0604(4) 0.063(2) Uani 1 1 d . . .
C41 C 0.6045(8) 0.6822(5) 0.0192(4) 0.058(2) Uani 1 1 d . . .
C42 C 0.6082(8) 0.7907(5) 0.1151(4) 0.062(3) Uani 1 1 d . . .
C43 C 0.5734(8) 0.8254(5) -0.0169(4) 0.054(2) Uani 1 1 d . . .
C50 C 0.3941(11) 0.5502(6) 0.1768(5) 0.082(3) Uani 1 1 d . . .
C51 C 0.4255(16) 0.5126(9) 0.1202(6) 0.186(9) Uani 1 1 d . . .
H51A H 0.5059 0.4841 0.1315 0.280 Uiso 1 1 calc R . .
H51B H 0.4402 0.5473 0.0882 0.280 Uiso 1 1 calc R . .
H51C H 0.3509 0.4819 0.1036 0.280 Uiso 1 1 calc R . .
C52 C 0.3906(13) 0.4961(7) 0.2289(6) 0.155(7) Uani 1 1 d . . .
H52A H 0.3283 0.4582 0.2138 0.233 Uiso 1 1 calc R . .
H52B H 0.3615 0.5191 0.2651 0.233 Uiso 1 1 calc R . .
H52C H 0.4797 0.4762 0.2412 0.233 Uiso 1 1 calc R . .
C53 C 0.5196(13) 0.5969(8) 0.1994(9) 0.223(11) Uani 1 1 d . . .
H53A H 0.6003 0.5695 0.1970 0.334 Uiso 1 1 calc R . .
H53B H 0.5186 0.6117 0.2428 0.334 Uiso 1 1 calc R . .
H53C H 0.5182 0.6387 0.1726 0.334 Uiso 1 1 calc R . .
C54 C 0.0847(10) 0.5499(6) 0.1337(4) 0.076(3) Uani 1 1 d . . .
C55 C 0.0495(14) 0.4995(8) 0.1826(5) 0.183(8) Uani 1 1 d . . .
H55A H 0.0488 0.5249 0.2221 0.275 Uiso 1 1 calc R . .
H55B H 0.1157 0.4615 0.1890 0.275 Uiso 1 1 calc R . .
H55C H -0.0386 0.4793 0.1686 0.275 Uiso 1 1 calc R . .
C56 C 0.1061(16) 0.5069(9) 0.0756(6) 0.207(10) Uani 1 1 d . . .
H56A H 0.0641 0.4605 0.0770 0.311 Uiso 1 1 calc R . .
H56B H 0.2017 0.5008 0.0751 0.311 Uiso 1 1 calc R . .
H56C H 0.0663 0.5319 0.0376 0.311 Uiso 1 1 calc R . .
C57 C -0.0373(13) 0.5922(8) 0.1135(11) 0.260(13) Uani 1 1 d . . .
H57A H -0.1068 0.5617 0.0913 0.390 Uiso 1 1 calc R . .
H57B H -0.0172 0.6301 0.0854 0.390 Uiso 1 1 calc R . .
H57C H -0.0683 0.6128 0.1503 0.390 Uiso 1 1 calc R . .
C58 C 0.2144(11) 0.6597(5) 0.2327(4) 0.071(3) Uani 1 1 d . . .
C59 C 0.0882(17) 0.7084(7) 0.2167(6) 0.168(8) Uani 1 1 d . . .
H59A H 0.0718 0.7333 0.2546 0.252 Uiso 1 1 calc R . .
H59B H 0.0106 0.6794 0.2008 0.252 Uiso 1 1 calc R . .
H59C H 0.1035 0.7429 0.1847 0.252 Uiso 1 1 calc R . .
C60 C 0.3300(16) 0.7071(7) 0.2534(5) 0.162(8) Uani 1 1 d . . .
H60A H 0.3424 0.7392 0.2192 0.243 Uiso 1 1 calc R . .
H60B H 0.4104 0.6786 0.2648 0.243 Uiso 1 1 calc R . .
H60C H 0.3130 0.7346 0.2898 0.243 Uiso 1 1 calc R . .
C61 C 0.1938(11) 0.6143(6) 0.2911(4) 0.097(4) Uani 1 1 d . . .
H61A H 0.2588 0.5757 0.2964 0.145 Uiso 1 1 calc R . .
H61B H 0.1036 0.5946 0.2848 0.145 Uiso 1 1 calc R . .
H61C H 0.2061 0.6441 0.3286 0.145 Uiso 1 1 calc R . .
H1 H 0.442(2) 0.697(4) 0.091(3) 0.12(3) Uiso 1 1 d D . .
H2 H 0.093(2) 0.710(4) 0.053(3) 0.14(4) Uiso 1 1 d D . .

loop_
_atom_site_aniso_label
_atom_site_aniso_U_11
_atom_site_aniso_U_22
_atom_site_aniso_U_33
_atom_site_aniso_U_23
_atom_site_aniso_U_13
_atom_site_aniso_U_12
Pt1 0.03691(15) 0.03547(18) 0.03082(15) 0.00391(13) 0.00811(11) -0.00384(13)
Ru1 0.0448(3) 0.0354(4) 0.0297(3) -0.0001(3) 0.0094(2) 0.0024(3)
Ru2 0.0319(3) 0.0444(4) 0.0400(3) 0.0014(3) 0.0068(2) 0.0019(3)
Ru3 0.0475(4) 0.0359(4) 0.0474(4) 0.0097(3) 0.0151(3) 0.0028(3)
Ru4 0.0330(3) 0.0410(4) 0.0401(3) 0.0042(3) 0.0085(2) -0.0032(3)
Ru5 0.0515(4) 0.0335(4) 0.0478(4) -0.0093(3) 0.0114(3) -0.0018(3)
P1 0.0566(12) 0.0432(13) 0.0277(10) 0.0023(9) 0.0085(9) -0.0129(10)
O11 0.135(6) 0.046(4) 0.071(4) -0.001(4) 0.028(4) -0.002(4)
O12 0.092(5) 0.132(7) 0.057(4) -0.029(4) -0.024(4) 0.014(5)
O13 0.104(5) 0.104(6) 0.082(5) 0.001(4) 0.060(4) 0.011(4)
O21 0.074(5) 0.124(7) 0.083(5) -0.010(5) -0.009(4) -0.046(5)
O22 0.045(4) 0.182(9) 0.127(6) -0.057(6) 0.035(4) 0.013(5)
O23 0.055(4) 0.082(5) 0.088(5) 0.032(4) -0.009(3) 0.019(3)
O31 0.136(7) 0.142(8) 0.061(4) 0.031(5) 0.047(5) 0.040(6)
O32 0.129(7) 0.045(5) 0.142(7) 0.025(5) 0.044(5) -0.001(4)
O41 0.081(5) 0.082(5) 0.123(6) 0.009(5) 0.038(4) 0.039(4)
O42 0.078(5) 0.151(8) 0.065(5) -0.015(5) -0.018(4) -0.021(5)
O43 0.065(4) 0.068(4) 0.083(4) 0.021(4) 0.028(3) -0.016(3)
C1 0.022(3) 0.027(4) 0.038(4) -0.005(3) 0.002(3) 0.005(3)
C3 0.163(12) 0.067(8) 0.041(6) -0.019(5) -0.002(7) -0.003(9)
C4 0.211(17) 0.055(8) 0.102(10) -0.044(7) 0.104(12) -0.041(10)
C5 0.084(8) 0.088(10) 0.132(12) -0.072(9) 0.045(8) -0.002(7)
C6 0.100(9) 0.060(7) 0.088(8) -0.021(6) 0.003(7) 0.025(6)
C7 0.093(8) 0.043(6) 0.091(8) -0.024(6) 0.021(7) -0.018(6)
C8 0.099(9) 0.064(8) 0.090(8) -0.032(7) -0.008(7) -0.017(7)
C11 0.076(6) 0.053(6) 0.035(4) -0.002(4) 0.017(4) 0.002(5)
C12 0.087(7) 0.055(6) 0.036(4) -0.003(4) -0.003(4) 0.002(5)
C13 0.059(5) 0.059(6) 0.044(5) 0.013(4) 0.015(4) 0.004(4)
C21 0.049(5) 0.062(6) 0.056(5) 0.004(5) 0.012(4) -0.012(4)
C22 0.041(5) 0.084(7) 0.061(6) -0.012(5) 0.005(4) 0.010(5)
C23 0.044(5) 0.051(5) 0.051(5) 0.002(4) 0.004(4) 0.009(4)
C31 0.072(6) 0.079(8) 0.064(6) 0.022(6) 0.026(5) 0.026(5)
C32 0.062(6) 0.051(6) 0.078(6) 0.010(5) 0.014(5) 0.000(5)
C41 0.049(5) 0.066(7) 0.063(6) 0.002(5) 0.020(4) 0.012(5)
C42 0.042(5) 0.088(8) 0.057(6) 0.005(5) 0.006(4) -0.004(5)
C43 0.059(5) 0.044(5) 0.062(5) -0.002(4) 0.019(4) -0.009(4)
C50 0.109(8) 0.073(7) 0.071(7) 0.042(6) 0.034(6) 0.020(6)
C51 0.242(18) 0.23(2) 0.095(10) 0.013(11) 0.058(11) 0.166(16)
C52 0.172(13) 0.162(14) 0.153(12) 0.122(11) 0.097(10) 0.103(11)
C53 0.096(11) 0.126(14) 0.40(3) 0.096(17) -0.095(14) -0.003(10)
C54 0.091(7) 0.082(8) 0.049(5) 0.019(5) -0.008(5) -0.048(6)
C55 0.246(17) 0.210(16) 0.081(8) 0.047(10) -0.018(9) -0.190(14)
C56 0.237(19) 0.29(2) 0.103(10) -0.105(13) 0.061(11) -0.198(18)
C57 0.077(10) 0.140(15) 0.53(4) 0.15(2) -0.053(16) -0.060(10)
C58 0.112(8) 0.072(7) 0.033(4) -0.007(5) 0.023(5) -0.014(6)
C59 0.28(2) 0.160(15) 0.080(9) 0.024(9) 0.090(12) 0.117(14)
C60 0.260(18) 0.160(14) 0.078(8) -0.079(9) 0.065(10) -0.148(13)
C61 0.153(10) 0.102(9) 0.041(5) 0.004(6) 0.034(6) -0.015(8)

loop_
_atom_type_symbol
_atom_type_description
_atom_type_scat_dispersion_real
_atom_type_scat_dispersion_imag
_atom_type_scat_source
C C 0.0033 0.0016 'International Tables Vol C Tables 4.2.6.8 and 6.1.1.4'
H H 0.0000 0.0000 'International Tables Vol C Tables 4.2.6.8 and 6.1.1.4'
O O 0.0106 0.0060 'International Tables Vol C Tables 4.2.6.8 and 6.1.1.4'
P P 0.1023 0.0942 'International Tables Vol C Tables 4.2.6.8 and 6.1.1.4'
Ru Ru -1.2594 0.8363 'International Tables Vol C Tables 4.2.6.8 and 6.1.1.4'
Pt Pt -1.7033 8.3905 'International Tables Vol C Tables 4.2.6.8 and 6.1.1.4'

loop_
_geom_angle_atom_site_label_1
_geom_angle_atom_site_label_2
_geom_angle_atom_site_label_3
_geom_angle
_geom_angle_site_symmetry_1
_geom_angle_site_symmetry_3
_geom_angle_publ_flag
C1 Pt1 P1 176.64(18) . . ?
C1 Pt1 Ru4 46.79(16) . . ?
P1 Pt1 Ru4 133.74(5) . . ?
C1 Pt1 Ru2 46.39(16) . . ?
P1 Pt1 Ru2 133.09(5) . . ?
Ru4 Pt1 Ru2 93.129(19) . . ?
C1 Pt1 Ru5 40.37(17) . . ?
P1 Pt1 Ru5 136.31(5) . . ?
Ru4 Pt1 Ru5 59.103(18) . . ?
Ru2 Pt1 Ru5 59.480(18) . . ?
C1 Pt1 Ru1 44.02(17) . . ?
P1 Pt1 Ru1 139.32(5) . . ?
Ru4 Pt1 Ru1 58.711(17) . . ?
Ru2 Pt1 Ru1 60.199(17) . . ?
Ru5 Pt1 Ru1 84.368(17) . . ?
C1 Pt1 H1 82.9(7) . . ?
P1 Pt1 H1 97.6(7) . . ?
Ru4 Pt1 H1 36.2(7) . . ?
Ru2 Pt1 H1 129.3(7) . . ?
Ru5 Pt1 H1 85(2) . . ?
Ru1 Pt1 H1 84(2) . . ?
C1 Pt1 H2 82.3(7) . . ?
P1 Pt1 H2 97.2(8) . . ?
Ru4 Pt1 H2 129.1(7) . . ?
Ru2 Pt1 H2 36.0(7) . . ?
Ru5 Pt1 H2 85(2) . . ?
Ru1 Pt1 H2 85(2) . . ?
H1 Pt1 H2 165.2(11) . . ?
C12 Ru1 C13 91.2(4) . . ?
C12 Ru1 C11 94.6(4) . . ?
C13 Ru1 C11 94.8(3) . . ?
C12 Ru1 C1 125.1(3) . . ?
C13 Ru1 C1 125.8(3) . . ?
C11 Ru1 C1 117.2(3) . . ?
C12 Ru1 Ru3 95.8(3) . . ?
C13 Ru1 Ru3 94.5(3) . . ?
C11 Ru1 Ru3 165.8(2) . . ?
C1 Ru1 Ru3 48.62(18) . . ?
C12 Ru1 Ru4 163.8(3) . . ?
C13 Ru1 Ru4 87.8(3) . . ?
C11 Ru1 Ru4 101.6(2) . . ?
C1 Ru1 Ru4 45.86(16) . . ?
Ru3 Ru1 Ru4 68.17(2) . . ?
C12 Ru1 Ru2 83.5(3) . . ?
C13 Ru1 Ru2 152.7(3) . . ?
C11 Ru1 Ru2 112.2(2) . . ?
C1 Ru1 Ru2 44.28(16) . . ?
Ru3 Ru1 Ru2 59.63(2) . . ?
Ru4 Ru1 Ru2 89.99(2) . . ?
C12 Ru1 Pt1 128.3(3) . . ?
C13 Ru1 Pt1 139.3(2) . . ?
C11 Ru1 Pt1 74.9(2) . . ?
C1 Ru1 Pt1 42.59(18) . . ?
Ru3 Ru1 Pt1 91.04(2) . . ?
Ru4 Ru1 Pt1 57.269(16) . . ?
Ru2 Ru1 Pt1 56.720(16) . . ?
C22 Ru2 C21 91.1(4) . . ?
C22 Ru2 C1 129.7(3) . . ?
C21 Ru2 C1 137.6(3) . . ?
C22 Ru2 C23 95.0(4) . . ?
C21 Ru2 C23 93.7(3) . . ?
C1 Ru2 C23 93.4(3) . . ?
C22 Ru2 Pt1 109.6(3) . . ?
C21 Ru2 Pt1 116.5(3) . . ?
C1 Ru2 Pt1 46.24(18) . . ?
C23 Ru2 Pt1 139.6(2) . . ?
C22 Ru2 Ru3 125.4(3) . . ?
C21 Ru2 Ru3 122.1(2) . . ?
C1 Ru2 Ru3 47.38(18) . . ?
C23 Ru2 Ru3 46.3(2) . . ?
Pt1 Ru2 Ru3 93.54(2) . . ?
C22 Ru2 Ru5 88.9(3) . . ?
C21 Ru2 Ru5 179.1(3) . . ?
C1 Ru2 Ru5 42.19(17) . . ?
C23 Ru2 Ru5 87.2(2) . . ?
Pt1 Ru2 Ru5 62.669(19) . . ?
Ru3 Ru2 Ru5 58.60(2) . . ?
C22 Ru2 Ru1 172.7(3) . . ?
C21 Ru2 Ru1 92.5(3) . . ?
C1 Ru2 Ru1 45.66(17) . . ?
C23 Ru2 Ru1 91.1(2) . . ?
Pt1 Ru2 Ru1 63.081(17) . . ?
Ru3 Ru2 Ru1 57.19(2) . . ?
Ru5 Ru2 Ru1 87.45(2) . . ?
C22 Ru2 H2 87(2) . . ?
C21 Ru2 H2 91(2) . . ?
C1 Ru2 H2 81.8(7) . . ?
C23 Ru2 H2 174.8(14) . . ?
Pt1 Ru2 H2 35.5(7) . . ?
Ru3 Ru2 H2 129.0(8) . . ?
Ru5 Ru2 H2 88(2) . . ?
Ru1 Ru2 H2 87(2) . . ?
C32 Ru3 C31 91.6(4) . . ?
C32 Ru3 C23 90.2(3) . . ?
C31 Ru3 C23 94.9(3) . . ?
C32 Ru3 C1 133.7(3) . . ?
C31 Ru3 C1 134.1(3) . . ?
C23 Ru3 C1 92.3(3) . . ?
C32 Ru3 Ru1 173.1(3) . . ?
C31 Ru3 Ru1 85.3(3) . . ?
C23 Ru3 Ru1 96.2(2) . . ?
C1 Ru3 Ru1 48.84(17) . . ?
C32 Ru3 Ru5 90.1(3) . . ?
C31 Ru3 Ru5 175.2(3) . . ?
C23 Ru3 Ru5 89.5(2) . . ?
C1 Ru3 Ru5 43.70(17) . . ?
Ru1 Ru3 Ru5 92.50(2) . . ?
C32 Ru3 Ru2 123.6(3) . . ?
C31 Ru3 Ru2 120.9(3) . . ?
C23 Ru3 Ru2 46.5(2) . . ?
C1 Ru3 Ru2 46.12(16) . . ?
Ru1 Ru3 Ru2 63.17(2) . . ?
Ru5 Ru3 Ru2 61.40(2) . . ?
C41 Ru4 C43 92.6(3) . . ?
C41 Ru4 C42 96.2(4) . . ?
C43 Ru4 C42 95.2(4) . . ?
C41 Ru4 C1 129.5(3) . . ?
C43 Ru4 C1 105.3(3) . . ?
C42 Ru4 C1 127.6(3) . . ?
C41 Ru4 Pt1 104.6(3) . . ?
C43 Ru4 Pt1 151.5(3) . . ?
C42 Ru4 Pt1 105.1(2) . . ?
C1 Ru4 Pt1 46.33(18) . . ?
C41 Ru4 Ru5 167.6(3) . . ?
C43 Ru4 Ru5 98.9(2) . . ?
C42 Ru4 Ru5 87.4(3) . . ?
C1 Ru4 Ru5 42.57(17) . . ?
Pt1 Ru4 Ru5 62.973(19) . . ?
C41 Ru4 Ru1 85.1(3) . . ?
C43 Ru4 Ru1 95.7(3) . . ?
C42 Ru4 Ru1 169.0(2) . . ?
C1 Ru4 Ru1 47.00(17) . . ?
Pt1 Ru4 Ru1 64.019(17) . . ?
Ru5 Ru4 Ru1 89.14(2) . . ?
C41 Ru4 H1 81(2) . . ?
C43 Ru4 H1 172.4(11) . . ?
C42 Ru4 H1 81(2) . . ?
C1 Ru4 H1 82.0(7) . . ?
Pt1 Ru4 H1 35.7(7) . . ?
Ru5 Ru4 H1 88(2) . . ?
Ru1 Ru4 H1 88(2) . . ?
C1 Ru5 C3 141.2(4) . . ?
C1 Ru5 C4 140.0(4) . . ?
C3 Ru5 C4 37.3(4) . . ?
C1 Ru5 C6 141.7(3) . . ?
C3 Ru5 C6 77.0(4) . . ?
C4 Ru5 C6 66.1(4) . . ?
C1 Ru5 C5 141.0(4) . . ?
C3 Ru5 C5 66.0(5) . . ?
C4 Ru5 C5 37.0(4) . . ?
C6 Ru5 C5 36.2(4) . . ?
C1 Ru5 C8 142.8(3) . . ?
C3 Ru5 C8 36.4(4) . . ?
C4 Ru5 C8 66.0(5) . . ?
C6 Ru5 C8 63.6(4) . . ?
C5 Ru5 C8 76.2(4) . . ?
C1 Ru5 C7 142.2(3) . . ?
C3 Ru5 C7 65.4(4) . . ?
C4 Ru5 C7 77.7(4) . . ?
C6 Ru5 C7 34.9(3) . . ?
C5 Ru5 C7 64.3(4) . . ?
C8 Ru5 C7 35.8(4) . . ?
C1 Ru5 Ru3 48.37(19) . . ?
C3 Ru5 Ru3 159.2(4) . . ?
C4 Ru5 Ru3 155.4(5) . . ?
C6 Ru5 Ru3 96.2(3) . . ?
C5 Ru5 Ru3 119.2(4) . . ?
C8 Ru5 Ru3 123.0(3) . . ?
C7 Ru5 Ru3 97.7(3) . . ?
C1 Ru5 Ru4 46.10(17) . . ?
C3 Ru5 Ru4 106.0(4) . . ?
C4 Ru5 Ru4 136.4(5) . . ?
C6 Ru5 Ru4 143.6(4) . . ?
C5 Ru5 Ru4 172.0(4) . . ?
C8 Ru5 Ru4 96.8(3) . . ?
C7 Ru5 Ru4 112.3(3) . . ?
Ru3 Ru5 Ru4 67.87(2) . . ?
C1 Ru5 Ru2 45.37(17) . . ?
C3 Ru5 Ru2 140.8(4) . . ?
C4 Ru5 Ru2 108.1(4) . . ?
C6 Ru5 Ru2 109.2(3) . . ?
C5 Ru5 Ru2 95.7(3) . . ?
C8 Ru5 Ru2 171.8(3) . . ?
C7 Ru5 Ru2 139.4(3) . . ?
Ru3 Ru5 Ru2 60.00(2) . . ?
Ru4 Ru5 Ru2 91.35(2) . . ?
C1 Ru5 Pt1 43.22(19) . . ?
C3 Ru5 Pt1 102.0(3) . . ?
C4 Ru5 Pt1 99.7(3) . . ?
C6 Ru5 Pt1 158.2(4) . . ?
C5 Ru5 Pt1 123.2(4) . . ?
C8 Ru5 Pt1 127.5(3) . . ?
C7 Ru5 Pt1 162.7(3) . . ?
Ru3 Ru5 Pt1 91.43(2) . . ?
Ru4 Ru5 Pt1 57.924(17) . . ?
Ru2 Ru5 Pt1 57.851(18) . . ?
C58 P1 C50 107.8(5) . . ?
C58 P1 C54 107.7(4) . . ?
C50 P1 C54 107.6(5) . . ?
C58 P1 Pt1 108.4(3) . . ?
C50 P1 Pt1 112.4(3) . . ?
C54 P1 Pt1 112.9(3) . . ?
Ru5 C1 Pt1 96.4(3) . . ?
Ru5 C1 Ru2 92.4(2) . . ?
Pt1 C1 Ru2 87.4(2) . . ?
Ru5 C1 Ru4 91.3(3) . . ?
Pt1 C1 Ru4 86.9(2) . . ?
Ru2 C1 Ru4 173.4(4) . . ?
Ru5 C1 Ru3 87.9(3) . . ?
Pt1 C1 Ru3 172.6(3) . . ?
Ru2 C1 Ru3 86.5(2) . . ?
Ru4 C1 Ru3 99.0(3) . . ?
Ru5 C1 Ru1 170.0(4) . . ?
Pt1 C1 Ru1 93.4(3) . . ?
Ru2 C1 Ru1 90.1(2) . . ?
Ru4 C1 Ru1 87.1(2) . . ?
Ru3 C1 Ru1 82.5(2) . . ?
C8 C3 C4 119.4(12) . . ?
C8 C3 Ru5 72.7(6) . . ?
C4 C3 Ru5 71.6(6) . . ?
C8 C3 H3 120.3 . . ?
C4 C3 H3 120.3 . . ?
Ru5 C3 H3 127.5 . . ?
C5 C4 C3 117.6(11) . . ?
C5 C4 Ru5 72.0(6) . . ?
C3 C4 Ru5 71.1(6) . . ?
C5 C4 H4 121.2 . . ?
C3 C4 H4 121.2 . . ?
Ru5 C4 H4 127.6 . . ?
C6 C5 C4 119.9(12) . . ?
C6 C5 Ru5 71.5(6) . . ?
C4 C5 Ru5 71.0(6) . . ?
C6 C5 H5 120.1 . . ?
C4 C5 H5 120.1 . . ?
Ru5 C5 H5 130.0 . . ?
C7 C6 C5 122.1(11) . . ?
C7 C6 Ru5 73.7(6) . . ?
C5 C6 Ru5 72.3(6) . . ?
C7 C6 H6 118.9 . . ?
C5 C6 H6 118.9 . . ?
Ru5 C6 H6 127.1 . . ?
C6 C7 C8 119.5(11) . . ?
C6 C7 Ru5 71.4(6) . . ?
C8 C7 Ru5 71.5(6) . . ?
C6 C7 H7 120.3 . . ?
C8 C7 H7 120.3 . . ?
Ru5 C7 H7 129.2 . . ?
C7 C8 C3 121.4(11) . . ?
C7 C8 Ru5 72.7(6) . . ?
C3 C8 Ru5 70.9(6) . . ?
C7 C8 H8 119.3 . . ?
C3 C8 H8 119.3 . . ?
Ru5 C8 H8 129.6 . . ?
O11 C11 Ru1 169.7(7) . . ?
O12 C12 Ru1 174.8(9) . . ?
O13 C13 Ru1 178.6(8) . . ?
O21 C21 Ru2 176.6(9) . . ?
O22 C22 Ru2 177.8(9) . . ?
O23 C23 Ru3 135.0(7) . . ?
O23 C23 Ru2 137.5(6) . . ?
Ru3 C23 Ru2 87.2(3) . . ?
O31 C31 Ru3 177.3(9) . . ?
O32 C32 Ru3 176.6(9) . . ?
O41 C41 Ru4 178.1(8) . . ?
O42 C42 Ru4 176.9(9) . . ?
O43 C43 Ru4 168.8(8) . . ?
C51 C50 C52 108.4(11) . . ?
C51 C50 C53 105.0(11) . . ?
C52 C50 C53 105.0(11) . . ?
C51 C50 P1 111.8(8) . . ?
C52 C50 P1 116.6(7) . . ?
C53 C50 P1 109.3(8) . . ?
C50 C51 H51A 109.5 . . ?
C50 C51 H51B 109.5 . . ?
H51A C51 H51B 109.5 . . ?
C50 C51 H51C 109.5 . . ?
H51A C51 H51C 109.5 . . ?
H51B C51 H51C 109.5 . . ?
C50 C52 H52A 109.5 . . ?
C50 C52 H52B 109.5 . . ?
H52A C52 H52B 109.5 . . ?
C50 C52 H52C 109.5 . . ?
H52A C52 H52C 109.5 . . ?
H52B C52 H52C 109.5 . . ?
C50 C53 H53A 109.5 . . ?
C50 C53 H53B 109.5 . . ?
H53A C53 H53B 109.5 . . ?
C50 C53 H53C 109.5 . . ?
H53A C53 H53C 109.5 . . ?
H53B C53 H53C 109.5 . . ?
C57 C54 C55 105.8(11) . . ?
C57 C54 C56 105.1(12) . . ?
C55 C54 C56 108.3(11) . . ?
C57 C54 P1 111.1(8) . . ?
C55 C54 P1 117.3(7) . . ?
C56 C54 P1 108.6(7) . . ?
C54 C55 H55A 109.5 . . ?
C54 C55 H55B 109.5 . . ?
H55A C55 H55B 109.5 . . ?
C54 C55 H55C 109.5 . . ?
H55A C55 H55C 109.5 . . ?
H55B C55 H55C 109.5 . . ?
C54 C56 H56A 109.5 . . ?
C54 C56 H56B 109.5 . . ?
H56A C56 H56B 109.5 . . ?
C54 C56 H56C 109.5 . . ?
H56A C56 H56C 109.5 . . ?
H56B C56 H56C 109.5 . . ?
C54 C57 H57A 109.5 . . ?
C54 C57 H57B 109.5 . . ?
H57A C57 H57B 109.5 . . ?
C54 C57 H57C 109.5 . . ?
H57A C57 H57C 109.5 . . ?
H57B C57 H57C 109.5 . . ?
C60 C58 C61 106.6(8) . . ?
C60 C58 C59 107.0(11) . . ?
C61 C58 C59 107.2(8) . . ?
C60 C58 P1 110.2(7) . . ?
C61 C58 P1 117.8(7) . . ?
C59 C58 P1 107.6(7) . . ?
C58 C59 H59A 109.5 . . ?
C58 C59 H59B 109.5 . . ?
H59A C59 H59B 109.5 . . ?
C58 C59 H59C 109.5 . . ?
H59A C59 H59C 109.5 . . ?
H59B C59 H59C 109.5 . . ?
C58 C60 H60A 109.5 . . ?
C58 C60 H60B 109.5 . . ?
H60A C60 H60B 109.5 . . ?
C58 C60 H60C 109.5 . . ?
H60A C60 H60C 109.5 . . ?
H60B C60 H60C 109.5 . . ?
C58 C61 H61A 109.5 . . ?
C58 C61 H61B 109.5 . . ?
H61A C61 H61B 109.5 . . ?
C58 C61 H61C 109.5 . . ?
H61A C61 H61C 109.5 . . ?
H61B C61 H61C 109.5 . . ?

loop_
_geom_bond_atom_site_label_1
_geom_bond_atom_site_label_2
_geom_bond_distance
_geom_bond_site_symmetry_2
_geom_bond_publ_flag
Pt1 C1 2.054(7) . ?
Pt1 P1 2.3237(19) . ?
Pt1 Ru4 2.8348(6) . ?
Pt1 Ru2 2.8402(7) . ?
Pt1 Ru5 2.9801(7) . ?
Pt1 Ru1 3.0293(6) . ?
Pt1 H1 1.74(2) . ?
Pt1 H2 1.74(2) . ?
Ru1 C12 1.878(9) . ?
Ru1 C13 1.892(8) . ?
Ru1 C11 1.924(9) . ?
Ru1 C1 2.109(6) . ?
Ru1 Ru3 2.7768(9) . ?
Ru1 Ru4 2.8797(8) . ?
Ru1 Ru2 2.9481(8) . ?
Ru2 C22 1.877(8) . ?
Ru2 C21 1.926(9) . ?
Ru2 C1 2.058(6) . ?
Ru2 C23 2.069(8) . ?
Ru2 Ru3 2.8505(8) . ?
Ru2 Ru5 2.8898(9) . ?
Ru2 H2 1.76(2) . ?
Ru3 C32 1.864(10) . ?
Ru3 C31 1.890(9) . ?
Ru3 C23 2.064(7) . ?
Ru3 C1 2.101(7) . ?
Ru3 Ru5 2.8095(9) . ?
Ru4 C41 1.913(9) . ?
Ru4 C43 1.918(8) . ?
Ru4 C42 1.921(9) . ?
Ru4 C1 2.069(6) . ?
Ru4 Ru5 2.8707(8) . ?
Ru4 H1 1.76(2) . ?
Ru5 C1 1.942(6) . ?
Ru5 C3 2.203(9) . ?
Ru5 C4 2.209(10) . ?
Ru5 C6 2.212(10) . ?
Ru5 C5 2.223(9) . ?
Ru5 C8 2.225(9) . ?
Ru5 C7 2.241(9) . ?
P1 C58 1.885(8) . ?
P1 C50 1.905(10) . ?
P1 C54 1.911(9) . ?
O11 C11 1.138(9) . ?
O12 C12 1.137(9) . ?
O13 C13 1.138(8) . ?
O21 C21 1.111(9) . ?
O22 C22 1.139(9) . ?
O23 C23 1.163(8) . ?
O31 C31 1.119(9) . ?
O32 C32 1.155(10) . ?
O41 C41 1.127(9) . ?
O42 C42 1.119(9) . ?
O43 C43 1.132(8) . ?
C3 C8 1.383(14) . ?
C3 C4 1.412(16) . ?
C3 H3 0.9300 . ?
C4 C5 1.407(17) . ?
C4 H4 0.9300 . ?
C5 C6 1.378(15) . ?
C5 H5 0.9300 . ?
C6 C7 1.336(13) . ?
C6 H6 0.9300 . ?
C7 C8 1.372(14) . ?
C7 H7 0.9300 . ?
C8 H8 0.9300 . ?
C50 C51 1.462(14) . ?
C50 C52 1.495(12) . ?
C50 C53 1.536(16) . ?
C51 H51A 0.9600 . ?
C51 H51B 0.9600 . ?
C51 H51C 0.9600 . ?
C52 H52A 0.9600 . ?
C52 H52B 0.9600 . ?
C52 H52C 0.9600 . ?
C53 H53A 0.9600 . ?
C53 H53B 0.9600 . ?
C53 H53C 0.9600 . ?
C54 C57 1.456(16) . ?
C54 C55 1.476(12) . ?
C54 C56 1.509(15) . ?
C55 H55A 0.9600 . ?
C55 H55B 0.9600 . ?
C55 H55C 0.9600 . ?
C56 H56A 0.9600 . ?
C56 H56B 0.9600 . ?
C56 H56C 0.9600 . ?
C57 H57A 0.9600 . ?
C57 H57B 0.9600 . ?
C57 H57C 0.9600 . ?
C58 C60 1.462(13) . ?
C58 C61 1.535(11) . ?
C58 C59 1.544(15) . ?
C59 H59A 0.9600 . ?
C59 H59B 0.9600 . ?
C59 H59C 0.9600 . ?
C60 H60A 0.9600 . ?
C60 H60B 0.9600 . ?
C60 H60C 0.9600 . ?
C61 H61A 0.9600 . ?
C61 H61B 0.9600 . ?
C61 H61C 0.9600 . ?
